data_7112503
loop_
_publ_author_name
'Genest, David'
'Rochais, Christophe'
'Lecoutey, C\'edric'
'Oliveira Santos, Jana Sopkova-de'
'Ballandonne, C\'eline'
'Butt-Gueulle, Sabrina'
'Legay, Remi'
'Since, Marc'
'Dallemagne, Patrick'

_publ_section_title
;
 Design, synthesis and biological evaluation of novel indano- and
 thiaindano-pyrazoles with potential interest for Alzheimer's disease
;
_journal_issue 6
_journal_name_full MedChemComm
_journal_page_first 925
_journal_paper_doi 10.1039/c3md00041a
_journal_volume 4
_journal_year 2013
_chemical_compound_source synthetised
_chemical_formula_moiety 'C13 H17 N3 O2, 2(Cl), 2(H2 O)'
_chemical_formula_sum 'C13 H21 Cl2 N3 O4'
_chemical_formula_weight 354.23
_chemical_melting_point 533
_chemical_name_systematic '6,7-dimethoxy-1-methyl-1,4-dihydroindeno[1,2-<i>c</i>]pyrazol-4-amine dihydrochloride'
_space_group_IT_number 2
_symmetry_cell_setting triclinic
_symmetry_space_group_name_Hall '-P 1'
_symmetry_space_group_name_H-M 'P -1'
_atom_sites_solution_hydrogens geom
_atom_sites_solution_primary direct
_atom_sites_solution_secondary difmap
_audit_creation_method SHELXL-97
_cell_angle_alpha 101.0100(10)
_cell_angle_beta 93.643(2)
_cell_angle_gamma 100.4820(10)
_cell_formula_units_Z 2
_cell_length_a 7.2598(2)
_cell_length_b 10.0853(3)
_cell_length_c 12.2011(3)
_cell_measurement_reflns_used 9621
_cell_measurement_temperature 296(2)
_cell_measurement_theta_max 38.40
_cell_measurement_theta_min 2.42
_cell_volume 857.77(4)
_computing_cell_refinement 'APEX2 software'
_computing_data_collection 'APEX2 software'
_computing_data_reduction 'BRUKER SAINT'
_computing_molecular_graphics MERCURY
_computing_publication_material 'SHELXL-97 (Sheldrick, 1997)'
_computing_structure_refinement 'SHELXL-97 (Sheldrick, 1997)'
_computing_structure_solution 'BRUKER SHELXTL (Sheldrick, 1990)'
_diffrn_ambient_temperature 296(2)
_diffrn_measured_fraction_theta_full 0.992
_diffrn_measured_fraction_theta_max 0.992
_diffrn_measurement_device_type 'CCD area detector'
_diffrn_measurement_method 'phi and omega scans'
_diffrn_radiation_monochromator graphite
_diffrn_radiation_source 'fine-focus sealed tube'
_diffrn_radiation_type MoK\a
_diffrn_radiation_wavelength 0.71073
_diffrn_reflns_av_R_equivalents 0.0248
_diffrn_reflns_av_sigmaI/netI 0.0259
_diffrn_reflns_limit_h_max 12
_diffrn_reflns_limit_h_min -12
_diffrn_reflns_limit_k_max 17
_diffrn_reflns_limit_k_min -17
_diffrn_reflns_limit_l_max 21
_diffrn_reflns_limit_l_min -20
_diffrn_reflns_number 29736
_diffrn_reflns_theta_full 38.62
_diffrn_reflns_theta_max 38.62
_diffrn_reflns_theta_min 2.97
_diffrn_standards_decay_% 0
_exptl_absorpt_coefficient_mu 0.398
_exptl_absorpt_correction_type none
_exptl_crystal_colour 'translucent colourless'
_exptl_crystal_density_diffrn 1.371
_exptl_crystal_density_method 'not measured'
_exptl_crystal_description plate
_exptl_crystal_F_000 372
_exptl_crystal_size_max 0.400
_exptl_crystal_size_mid 0.380
_exptl_crystal_size_min 0.180
_refine_diff_density_max 0.485
_refine_diff_density_min -0.535
_refine_diff_density_rms 0.051
_refine_ls_extinction_method none
_refine_ls_goodness_of_fit_ref 1.016
_refine_ls_hydrogen_treatment refall
_refine_ls_matrix_type full
_refine_ls_number_parameters 283
_refine_ls_number_reflns 9651
_refine_ls_number_restraints 0
_refine_ls_restrained_S_all 1.016
_refine_ls_R_factor_all 0.0647
_refine_ls_R_factor_gt 0.0422
_refine_ls_shift/su_max 0.001
_refine_ls_shift/su_mean 0.000
_refine_ls_structure_factor_coef Fsqd
_refine_ls_weighting_details 'calc w=1/[\s^2^(Fo^2^)+(0.0730P)^2^+0.0680P] where P=(Fo^2^+2Fc^2^)/3'
_refine_ls_weighting_scheme calc
_refine_ls_wR_factor_gt 0.1214
_refine_ls_wR_factor_ref 0.1372
_reflns_number_gt 6606
_reflns_number_total 9651
_reflns_threshold_expression >2sigma(I)
_cod_data_source_file c3md00041a.txt
_cod_data_source_block dg2j
_cod_depositor_comments
;
The following automatic conversions were performed:

'_symmetry_cell_setting' value 'Triclinic' changed to 'triclinic'
according to
/usr/data/users/saulius/automatic-downloads/retrospective/RSC/lib/dictionaries/cif_core.dic
dictionary named 'cif_core.dic' version 2.4.2 from
2011-04-26.

'_exptl_absorpt_correction_type' value 'None' changed to
'none' according to
/usr/data/users/saulius/automatic-downloads/retrospective/RSC/lib/dictionaries/cif_core.dic
dictionary named 'cif_core.dic' version 2.4.2 from 2011-04-26.

Automatic conversion script
Id: cif_fix_values 2281 2013-09-26 08:29:07Z andrius 
;
_cod_original_sg_symbol_H-M P-1
_cod_database_code 7112503

loop_
_symmetry_equiv_pos_as_xyz
'x, y, z'
'-x, -y, -z'

loop_
_atom_site_label
_atom_site_type_symbol
_atom_site_fract_x
_atom_site_fract_y
_atom_site_fract_z
_atom_site_U_iso_or_equiv
_atom_site_adp_type
_atom_site_occupancy
_atom_site_symmetry_multiplicity
_atom_site_calc_flag
Cl1 Cl 0.28505(4) 0.13902(2) 0.06125(2) 0.04262(7) Uani 1 1 d
C6 C 0.23340(11) 0.57392(7) -0.00501(7) 0.02687(13) Uani 1 1 d
C4 C 0.22156(13) 0.79201(8) 0.11701(7) 0.03006(15) Uani 1 1 d
C7 C 0.20699(11) 0.52200(8) -0.12621(7) 0.02779(14) Uani 1 1 d
C1 C 0.27391(12) 0.51554(8) 0.08644(7) 0.02882(14) Uani 1 1 d
C5 C 0.20699(11) 0.71018(8) 0.01036(7) 0.02749(13) Uani 1 1 d
C8 C 0.16574(12) 0.62201(8) -0.18259(7) 0.02997(14) Uani 1 1 d
C3 C 0.26157(13) 0.73567(8) 0.20847(7) 0.03064(15) Uani 1 1 d
C2 C 0.28782(12) 0.59745(8) 0.19306(7) 0.02963(14) Uani 1 1 d
C9 C 0.13985(14) 0.56173(10) -0.29540(8) 0.03646(18) Uani 1 1 d
C10 C 0.35557(17) 0.42100(11) 0.28573(10) 0.0418(2) Uani 1 1 d
C11 C 0.2754(2) 0.94600(11) 0.34040(10) 0.0507(3) Uani 1 1 d
O2 O 0.27803(14) 0.80228(7) 0.31685(6) 0.04523(18) Uani 1 1 d
O1 O 0.33034(13) 0.55850(7) 0.29052(6) 0.04256(17) Uani 1 1 d
N1 N 0.29060(12) 0.87379(8) -0.11729(7) 0.03300(14) Uani 1 1 d
C12 C 0.15716(12) 0.75079(8) -0.09990(7) 0.02893(14) Uani 1 1 d
C13 C 0.24148(16) 0.27243(9) -0.18903(11) 0.0405(2) Uani 1 1 d
N2 N 0.20718(11) 0.40671(7) -0.20162(6) 0.03210(14) Uani 1 1 d
N3 N 0.16584(13) 0.43192(8) -0.30498(7) 0.03762(17) Uani 1 1 d
Cl2 Cl 0.17897(5) 0.90811(4) 0.64464(2) 0.05852(9) Uani 1 1 d
O4 O 0.45175(19) 0.72781(13) 0.51904(9) 0.0673(3) Uani 1 1 d
O3 O 0.1758(2) 0.26329(14) 0.51061(10) 0.0813(4) Uani 1 1 d
H3 H 0.0325(17) 0.7730(12) -0.1011(10) 0.029(3) Uiso 1 1 d
H1 H 0.205(2) 0.8844(15) 0.1254(13) 0.044(3) Uiso 1 1 d
H2 H 0.292(2) 0.4249(15) 0.0763(13) 0.046(4) Uiso 1 1 d
H4 H 0.118(2) 0.5965(16) -0.3595(14) 0.050(4) Uiso 1 1 d
H7 H 0.416(2) 0.8619(16) -0.1095(14) 0.055(4) Uiso 1 1 d
H8 H 0.273(2) 0.9505(16) -0.0682(13) 0.044(3) Uiso 1 1 d
H6 H 0.259(2) 0.8898(16) -0.1881(14) 0.050(4) Uiso 1 1 d
H5 H 0.169(3) 0.3666(19) -0.3623(16) 0.066(5) Uiso 1 1 d
H9 H 0.162(3) 0.965(2) 0.3156(18) 0.080(6) Uiso 1 1 d
H11 H 0.293(3) 0.973(2) 0.4210(18) 0.076(5) Uiso 1 1 d
H10 H 0.372(3) 1.000(2) 0.3032(16) 0.070(5) Uiso 1 1 d
H13 H 0.449(2) 0.3926(18) 0.2271(16) 0.066(5) Uiso 1 1 d
H12 H 0.239(2) 0.3480(16) 0.2517(14) 0.052(4) Uiso 1 1 d
H14 H 0.396(2) 0.4191(17) 0.3576(15) 0.055(4) Uiso 1 1 d
H16 H 0.404(5) 0.719(3) 0.461(3) 0.137(12) Uiso 1 1 d
H15 H 0.080(4) 0.207(3) 0.473(2) 0.100(7) Uiso 1 1 d
H17 H 0.382(3) 0.789(3) 0.562(2) 0.095(7) Uiso 1 1 d
H18 H 0.256(4) 0.268(3) -0.120(3) 0.117(9) Uiso 1 1 d
H20 H 0.331(3) 0.242(2) -0.239(2) 0.097(7) Uiso 1 1 d
H19 H 0.131(4) 0.201(3) -0.228(2) 0.107(8) Uiso 1 1 d
H21 H 0.278(3) 0.250(2) 0.4903(19) 0.083(7) Uiso 1 1 d

loop_
_atom_site_aniso_label
_atom_site_aniso_U_11
_atom_site_aniso_U_22
_atom_site_aniso_U_33
_atom_site_aniso_U_23
_atom_site_aniso_U_13
_atom_site_aniso_U_12
Cl1 0.04513(13) 0.02970(10) 0.05175(14) -0.00092(8) 0.00165(10) 0.01505(8)
C6 0.0275(3) 0.0236(3) 0.0279(3) -0.0002(2) 0.0028(2) 0.0065(2)
C4 0.0363(4) 0.0238(3) 0.0297(3) 0.0003(2) 0.0044(3) 0.0104(3)
C7 0.0278(3) 0.0240(3) 0.0286(3) -0.0019(2) 0.0023(3) 0.0054(2)
C1 0.0320(4) 0.0227(3) 0.0302(3) 0.0010(2) 0.0019(3) 0.0064(2)
C5 0.0293(3) 0.0255(3) 0.0274(3) 0.0013(2) 0.0034(3) 0.0088(2)
C8 0.0320(4) 0.0280(3) 0.0278(3) -0.0001(2) 0.0008(3) 0.0074(3)
C3 0.0368(4) 0.0256(3) 0.0277(3) -0.0008(2) 0.0029(3) 0.0083(3)
C2 0.0341(4) 0.0252(3) 0.0286(3) 0.0025(2) 0.0010(3) 0.0072(3)
C9 0.0421(5) 0.0356(4) 0.0286(4) -0.0004(3) -0.0007(3) 0.0085(3)
C10 0.0522(6) 0.0342(4) 0.0416(5) 0.0099(3) -0.0011(4) 0.0150(4)
C11 0.0782(9) 0.0321(4) 0.0382(5) -0.0064(4) 0.0024(5) 0.0175(5)
O2 0.0759(5) 0.0306(3) 0.0277(3) -0.0027(2) 0.0021(3) 0.0170(3)
O1 0.0666(5) 0.0319(3) 0.0298(3) 0.0044(2) -0.0022(3) 0.0158(3)
N1 0.0411(4) 0.0266(3) 0.0310(3) 0.0036(2) 0.0009(3) 0.0094(3)
C12 0.0305(4) 0.0275(3) 0.0284(3) 0.0012(2) 0.0011(3) 0.0102(3)
C13 0.0423(5) 0.0256(3) 0.0516(6) 0.0000(3) 0.0079(4) 0.0088(3)
N2 0.0361(4) 0.0254(3) 0.0311(3) -0.0032(2) 0.0030(3) 0.0060(2)
N3 0.0454(4) 0.0335(3) 0.0289(3) -0.0049(3) 0.0017(3) 0.0073(3)
Cl2 0.0708(2) 0.0723(2) 0.03569(13) 0.00606(12) -0.00244(12) 0.03035(16)
O4 0.0854(8) 0.0789(7) 0.0404(5) 0.0001(4) -0.0054(5) 0.0407(6)
O3 0.0758(8) 0.0813(8) 0.0614(7) -0.0379(6) 0.0148(6) 0.0025(6)

loop_
_atom_type_symbol
_atom_type_description
_atom_type_scat_dispersion_real
_atom_type_scat_dispersion_imag
_atom_type_scat_source
C C 0.0033 0.0016 'International Tables Vol C Tables 4.2.6.8 and 6.1.1.4'
H H 0.0000 0.0000 'International Tables Vol C Tables 4.2.6.8 and 6.1.1.4'
N N 0.0061 0.0033 'International Tables Vol C Tables 4.2.6.8 and 6.1.1.4'
O O 0.0106 0.0060 'International Tables Vol C Tables 4.2.6.8 and 6.1.1.4'
Cl Cl 0.1484 0.1585 'International Tables Vol C Tables 4.2.6.8 and 6.1.1.4'

loop_
_geom_angle_atom_site_label_1
_geom_angle_atom_site_label_2
_geom_angle_atom_site_label_3
_geom_angle
C1 C6 C5 121.15(7)
C1 C6 C7 133.55(7)
C5 C6 C7 105.30(7)
C3 C4 C5 118.46(7)
C3 C4 H1 121.8(9)
C5 C4 H1 119.7(9)
N2 C7 C8 108.73(8)
N2 C7 C6 140.06(8)
C8 C7 C6 111.19(6)
C2 C1 C6 117.67(7)
C2 C1 H2 121.1(9)
C6 C1 H2 121.2(9)
C4 C5 C6 121.09(7)
C4 C5 C12 126.51(7)
C6 C5 C12 112.38(7)
C9 C8 C7 106.43(7)
C9 C8 C12 143.55(8)
C7 C8 C12 109.93(7)
O2 C3 C4 125.03(7)
O2 C3 C2 114.44(8)
C4 C3 C2 120.53(7)
O1 C2 C1 125.42(7)
O1 C2 C3 113.46(7)
C1 C2 C3 121.11(8)
N3 C9 C8 107.44(8)
N3 C9 H4 120.1(10)
C8 C9 H4 132.3(10)
O1 C10 H13 112.0(9)
O1 C10 H12 113.7(9)
H13 C10 H12 98.9(14)
O1 C10 H14 104.6(11)
H13 C10 H14 113.3(15)
H12 C10 H14 114.6(14)
O2 C11 H9 112.6(13)
O2 C11 H11 104.7(12)
H9 C11 H11 108.4(17)
O2 C11 H10 112.5(11)
H9 C11 H10 105.5(16)
H11 C11 H10 113.2(16)
C3 O2 C11 118.46(8)
C2 O1 C10 118.51(7)
C12 N1 H7 111.3(9)
C12 N1 H8 109.4(9)
H7 N1 H8 111.5(13)
C12 N1 H6 108.7(9)
H7 N1 H6 111.1(14)
H8 N1 H6 104.7(13)
N1 C12 C8 113.05(7)
N1 C12 C5 112.52(7)
C8 C12 C5 101.14(6)
N1 C12 H3 107.3(7)
C8 C12 H3 112.9(7)
C5 C12 H3 109.9(7)
N2 C13 H18 110.8(19)
N2 C13 H20 111.3(13)
H18 C13 H20 120(2)
N2 C13 H19 108.1(15)
H18 C13 H19 110(2)
H20 C13 H19 95(2)
C7 N2 N3 107.53(7)
C7 N2 C13 131.79(9)
N3 N2 C13 120.68(8)
C9 N3 N2 109.86(7)
C9 N3 H5 133.1(12)
N2 N3 H5 116.9(12)
H16 O4 H17 101(3)
H15 O3 H21 115(2)

loop_
_geom_bond_atom_site_label_1
_geom_bond_atom_site_label_2
_geom_bond_distance
C6 C1 1.3966(12)
C6 C5 1.4008(10)
C6 C7 1.4592(11)
C4 C3 1.3833(12)
C4 C5 1.3878(11)
C4 H1 0.948(15)
C7 N2 1.3381(10)
C7 C8 1.3888(12)
C1 C2 1.3883(11)
C1 H2 0.932(15)
C5 C12 1.5202(12)
C8 C9 1.3804(12)
C8 C12 1.4985(11)
C3 O2 1.3512(10)
C3 C2 1.4198(11)
C2 O1 1.3563(11)
C9 N3 1.3406(13)
C9 H4 0.933(16)
C10 O1 1.4223(12)
C10 H13 1.054(19)
C10 H12 1.023(16)
C10 H14 0.912(17)
C11 O2 1.4268(12)
C11 H9 0.92(2)
C11 H11 0.96(2)
C11 H10 0.997(19)
N1 C12 1.4872(12)
N1 H7 0.940(17)
N1 H8 0.917(16)
N1 H6 0.931(16)
C12 H3 0.971(12)
C13 N2 1.4550(12)
C13 H18 0.85(3)
C13 H20 0.97(2)
C13 H19 1.00(3)
N2 N3 1.3591(12)
N3 H5 0.87(2)
O4 H16 0.75(3)
O4 H17 0.97(3)
O3 H15 0.86(3)
O3 H21 0.83(2)
